data_7120888
loop_
_publ_author_name
'Sen, Srobona'
'Gabba\"i, Fran\,cois P.'

_publ_section_title
;
 An ambiphilic phosphine/H-bond donor ligand and its application to the
 gold mediated cyclization of propargylamides
;
_journal_name_full 'Chemical Communications'
_journal_paper_doi 10.1039/C7CC06065C
_journal_year 2017
_chemical_formula_moiety 'C40 H30 Au Cl F6 N2 O2 P2'
_chemical_formula_sum 'C40 H30 Au Cl F6 N2 O2 P2'
_chemical_formula_weight 979.02
_chemical_melting_point ?
_chemical_name_common None
_chemical_name_systematic
; 
 ? 
;
_space_group_IT_number 2
_symmetry_cell_setting triclinic
_symmetry_space_group_name_Hall '-P 1'
_symmetry_space_group_name_H-M 'P -1'
_atom_sites_solution_hydrogens geom
_atom_sites_solution_primary direct
_atom_sites_solution_secondary difmap
_audit_creation_method SHELXL-97
_audit_update_record
;
2017-08-02 deposited with the CCDC.
2017-11-22 downloaded from the CCDC.
;
_cell_angle_alpha 97.177(3)
_cell_angle_beta 92.474(3)
_cell_angle_gamma 90.001(3)
_cell_formula_units_Z 2
_cell_length_a 8.3163(18)
_cell_length_b 11.311(2)
_cell_length_c 20.388(4)
_cell_measurement_reflns_used 9324
_cell_measurement_temperature 110(2)
_cell_measurement_theta_max 54.815
_cell_measurement_theta_min 4.903
_cell_volume 1901.0(6)
_computing_cell_refinement 'Bruker APEX-II'
_computing_data_collection 'Bruker APEX-II'
_computing_data_reduction 'Bruker APEX-II'
_computing_molecular_graphics 'Bruker SHELXTL'
_computing_publication_material 'Bruker SHELXTL'
_computing_structure_refinement 'SHELXL-97 (Sheldrick, 1997)'
_computing_structure_solution 'SHELXS-97 (Sheldrick, 1990)'
_diffrn_ambient_temperature 110(2)
_diffrn_measured_fraction_theta_full 0.985
_diffrn_measured_fraction_theta_max 0.985
_diffrn_measurement_device_type 'BRUKE APEX-II CCD'
_diffrn_measurement_method 'phi and omega scans'
_diffrn_radiation_monochromator graphite
_diffrn_radiation_source 'fine-focus sealed tube'
_diffrn_radiation_type MoK\a
_diffrn_radiation_wavelength 0.71073
_diffrn_reflns_av_R_equivalents 0.0000
_diffrn_reflns_av_sigmaI/netI 0.0468
_diffrn_reflns_limit_h_max 10
_diffrn_reflns_limit_h_min -10
_diffrn_reflns_limit_k_max 14
_diffrn_reflns_limit_k_min -14
_diffrn_reflns_limit_l_max 26
_diffrn_reflns_limit_l_min 0
_diffrn_reflns_number 8726
_diffrn_reflns_theta_full 27.65
_diffrn_reflns_theta_max 27.65
_diffrn_reflns_theta_min 1.81
_diffrn_standards_number 0
_exptl_absorpt_coefficient_mu 4.092
_exptl_absorpt_correction_T_max 0.9226
_exptl_absorpt_correction_T_min 0.2673
_exptl_absorpt_correction_type multi-scan
_exptl_absorpt_process_details SADABS
_exptl_crystal_colour Colorless
_exptl_crystal_density_diffrn 1.710
_exptl_crystal_density_method 'not measured'
_exptl_crystal_description Block
_exptl_crystal_F_000 960
_exptl_crystal_size_max 0.44
_exptl_crystal_size_mid 0.04
_exptl_crystal_size_min 0.02
_refine_diff_density_max 4.396
_refine_diff_density_min -1.135
_refine_diff_density_rms 0.175
_refine_ls_extinction_method none
_refine_ls_goodness_of_fit_ref 1.068
_refine_ls_hydrogen_treatment mixed
_refine_ls_matrix_type full
_refine_ls_number_parameters 487
_refine_ls_number_reflns 8726
_refine_ls_number_restraints 0
_refine_ls_restrained_S_all 1.068
_refine_ls_R_factor_all 0.0475
_refine_ls_R_factor_gt 0.0419
_refine_ls_shift/su_max 0.001
_refine_ls_shift/su_mean 0.000
_refine_ls_structure_factor_coef Fsqd
_refine_ls_weighting_details 'calc w=1/[\s^2^(Fo^2^)+(0.0697P)^2^+4.5686P] where P=(Fo^2^+2Fc^2^)/3'
_refine_ls_weighting_scheme calc
_refine_ls_wR_factor_gt 0.1143
_refine_ls_wR_factor_ref 0.1176
_reflns_number_gt 7857
_reflns_number_total 8726
_reflns_threshold_expression >2sigma(I)
_cod_data_source_file c7cc06065c2.cif
_cod_data_source_block y
_cod_depositor_comments
;
The following automatic conversions were performed:

'_chemical_melting_point' value 'None' was changed to '?' - the value
is undefined or not given.

'_symmetry_cell_setting' value 'Triclinic' changed to 'triclinic'
according to
/home/data/users/saulius/crontab/automatic-downloads/rss-feeds/RSC/lib/dictionaries/cif_core.dic
dictionary named 'cif_core.dic' version 2.4.2 from 2011-04-26.

'_exptl_absorpt_correction_type' value 'Multi-scan' changed to
'multi-scan' according to
/home/data/users/saulius/crontab/automatic-downloads/rss-feeds/RSC/lib/dictionaries/cif_core.dic
dictionary named 'cif_core.dic' version 2.4.2 from 2011-04-26.

Automatic conversion script
Id: cif_fix_values 4973 2017-02-22 13:04:09Z antanas 
;
_cod_original_sg_symbol_H-M P-1
_cod_database_code 7120888

loop_
_symmetry_equiv_pos_as_xyz
'x, y, z'
'-x, -y, -z'

loop_
_atom_site_label
_atom_site_type_symbol
_atom_site_fract_x
_atom_site_fract_y
_atom_site_fract_z
_atom_site_U_iso_or_equiv
_atom_site_adp_type
_atom_site_occupancy
_atom_site_symmetry_multiplicity
_atom_site_calc_flag
_atom_site_refinement_flags
Au1 Au 0.35746(2) -0.256606(16) -0.255234(9) 0.01968(8) Uani 1 1 d .
Cl1 Cl 0.03724(16) -0.25201(14) -0.25950(7) 0.0308(3) Uani 1 1 d .
P2 P 0.44873(15) -0.09945(11) -0.30559(6) 0.0173(2) Uani 1 1 d .
P1 P 0.43349(16) -0.41454(11) -0.19944(6) 0.0177(2) Uani 1 1 d .
F2 F 0.1736(7) -0.0712(4) -0.1111(2) 0.0643(14) Uani 1 1 d .
F6 F 0.0981(5) -0.3945(3) -0.5216(2) 0.0481(11) Uani 1 1 d .
F4 F 0.1293(6) -0.4070(3) -0.4175(2) 0.0509(11) Uani 1 1 d .
F3 F 0.3761(6) -0.0790(4) -0.0441(3) 0.0765(17) Uani 1 1 d .
F5 F 0.3372(5) -0.3988(4) -0.4762(3) 0.0530(11) Uani 1 1 d .
F1 F 0.1421(7) -0.0533(4) -0.0086(3) 0.0698(15) Uani 1 1 d .
O2 O 0.2284(6) -0.1669(4) -0.5010(2) 0.0365(10) Uani 1 1 d .
O1 O 0.2321(6) -0.2881(4) -0.0045(2) 0.0413(11) Uani 1 1 d .
N2 N 0.1597(5) -0.1726(4) -0.3940(2) 0.0224(9) Uani 1 1 d .
H2A H 0.1325 -0.2196 -0.3650 0.027 Uiso 1 1 calc R
N1 N 0.1706(5) -0.3066(4) -0.1156(2) 0.0217(9) Uani 1 1 d .
H1A H 0.1519 -0.2663 -0.1493 0.026 Uiso 1 1 calc R
C9 C 0.5718(6) -0.3608(5) -0.1304(3) 0.0211(10) Uani 1 1 d .
C8 C 0.2764(6) -0.4975(4) -0.1641(2) 0.0188(10) Uani 1 1 d .
C10 C 0.5755(8) -0.4097(6) -0.0706(3) 0.0352(14) Uani 1 1 d .
H10A H 0.5126 -0.4782 -0.0663 0.042 Uiso 1 1 calc R
C28 C 0.2994(6) 0.0014(4) -0.3344(2) 0.0186(10) Uani 1 1 d .
C6 C 0.1367(8) -0.6793(5) -0.1499(3) 0.0304(13) Uani 1 1 d .
H6A H 0.1270 -0.7635 -0.1588 0.037 Uiso 1 1 calc R
C23 C 0.1681(6) -0.0461(4) -0.3752(3) 0.0196(10) Uani 1 1 d .
C29 C 0.5669(6) -0.1517(4) -0.3761(3) 0.0182(10) Uani 1 1 d .
C35 C 0.5836(7) -0.0105(5) -0.2471(3) 0.0223(10) Uani 1 1 d .
C26 C 0.1841(7) 0.1985(5) -0.3390(3) 0.0272(12) Uani 1 1 d .
H26A H 0.1894 0.2822 -0.3264 0.033 Uiso 1 1 calc R
C2 C 0.2076(7) -0.2465(5) -0.0560(3) 0.0262(11) Uani 1 1 d .
C12 C 0.7646(7) -0.2572(6) -0.0235(3) 0.0341(14) Uani 1 1 d .
H12A H 0.8264 -0.2191 0.0134 0.041 Uiso 1 1 calc R
C22 C 0.1931(7) -0.2198(5) -0.4555(3) 0.0244(11) Uani 1 1 d .
C15 C 0.5331(6) -0.5278(5) -0.2541(3) 0.0216(10) Uani 1 1 d .
C3 C 0.1602(6) -0.4332(5) -0.1264(3) 0.0221(10) Uani 1 1 d .
C33 C 0.6789(7) -0.1290(6) -0.4805(3) 0.0324(13) Uani 1 1 d .
H33A H 0.6935 -0.0829 -0.5157 0.039 Uiso 1 1 calc R
C7 C 0.2640(7) -0.6204(5) -0.1754(3) 0.0251(11) Uani 1 1 d .
H7A H 0.3419 -0.6651 -0.2006 0.030 Uiso 1 1 calc R
C40 C 0.7487(7) -0.0116(5) -0.2546(3) 0.0300(12) Uani 1 1 d .
H40A H 0.7910 -0.0496 -0.2943 0.036 Uiso 1 1 calc R
C27 C 0.3056(7) 0.1252(5) -0.3172(3) 0.0236(11) Uani 1 1 d .
H27A H 0.3936 0.1600 -0.2903 0.028 Uiso 1 1 calc R
C24 C 0.0489(7) 0.0262(5) -0.3969(3) 0.0258(11) Uani 1 1 d .
H24A H -0.0390 -0.0077 -0.4242 0.031 Uiso 1 1 calc R
C25 C 0.0578(7) 0.1498(5) -0.3785(3) 0.0271(12) Uani 1 1 d .
H25A H -0.0240 0.1998 -0.3935 0.033 Uiso 1 1 calc R
C30 C 0.6389(7) -0.2643(5) -0.3775(3) 0.0282(12) Uani 1 1 d .
H30A H 0.6250 -0.3106 -0.3423 0.034 Uiso 1 1 calc R
C34 C 0.5882(7) -0.0844(5) -0.4276(3) 0.0256(11) Uani 1 1 d .
H34A H 0.5405 -0.0079 -0.4265 0.031 Uiso 1 1 calc R
C13 C 0.7660(8) -0.2140(6) -0.0833(3) 0.0364(14) Uani 1 1 d .
H13A H 0.8340 -0.1486 -0.0885 0.044 Uiso 1 1 calc R
C14 C 0.6688(8) -0.2649(5) -0.1363(3) 0.0311(13) Uani 1 1 d .
H77 H 0.6694 -0.2330 -0.1772 0.037 Uiso 1 1 calc R
C1 C 0.2260(8) -0.1099(6) -0.0561(3) 0.0351(14) Uani 1 1 d .
C18 C 0.6677(8) -0.7025(6) -0.3427(4) 0.0400(16) Uani 1 1 d .
H18A H 0.7115 -0.7640 -0.3726 0.048 Uiso 1 1 calc R
C20 C 0.4764(7) -0.5454(5) -0.3201(3) 0.0270(12) Uani 1 1 d .
H20A H 0.3916 -0.4974 -0.3347 0.032 Uiso 1 1 calc R
C4 C 0.0365(7) -0.4927(5) -0.0997(3) 0.0284(12) Uani 1 1 d .
H4A H -0.0400 -0.4489 -0.0733 0.034 Uiso 1 1 calc R
C21 C 0.1890(8) -0.3578(6) -0.4672(3) 0.0332(13) Uani 1 1 d .
C39 C 0.8537(8) 0.0430(6) -0.2039(3) 0.0374(15) Uani 1 1 d .
H39A H 0.9669 0.0395 -0.2085 0.045 Uiso 1 1 calc R
C5 C 0.0258(7) -0.6150(6) -0.1118(3) 0.0320(13) Uani 1 1 d .
H5A H -0.0587 -0.6554 -0.0938 0.038 Uiso 1 1 calc R
C36 C 0.5228(8) 0.0488(5) -0.1883(3) 0.0303(12) Uani 1 1 d .
H36A H 0.4101 0.0500 -0.1823 0.036 Uiso 1 1 calc R
C32 C 0.7489(7) -0.2416(6) -0.4822(3) 0.0336(13) Uani 1 1 d .
H32A H 0.8091 -0.2727 -0.5189 0.040 Uiso 1 1 calc R
C37 C 0.6264(10) 0.1050(6) -0.1397(3) 0.0394(16) Uani 1 1 d .
H37A H 0.5847 0.1463 -0.1006 0.047 Uiso 1 1 calc R
C11 C 0.6721(8) -0.3570(8) -0.0174(3) 0.0462(19) Uani 1 1 d .
H11A H 0.6747 -0.3897 0.0234 0.055 Uiso 1 1 calc R
C38 C 0.7910(9) 0.1016(6) -0.1474(3) 0.0416(16) Uani 1 1 d .
H38A H 0.8614 0.1400 -0.1133 0.050 Uiso 1 1 calc R
C16 C 0.6607(8) -0.5972(6) -0.2331(3) 0.0362(14) Uani 1 1 d .
H16A H 0.7006 -0.5852 -0.1884 0.043 Uiso 1 1 calc R
C19 C 0.5434(8) -0.6324(6) -0.3641(3) 0.0355(14) Uani 1 1 d .
H19A H 0.5047 -0.6444 -0.4090 0.043 Uiso 1 1 calc R
C31 C 0.7306(8) -0.3077(5) -0.4306(3) 0.0345(14) Uani 1 1 d .
H31A H 0.7809 -0.3833 -0.4313 0.041 Uiso 1 1 calc R
C17 C 0.7276(9) -0.6830(7) -0.2779(4) 0.0446(17) Uani 1 1 d .
H17A H 0.8155 -0.7289 -0.2640 0.053 Uiso 1 1 calc R

loop_
_atom_site_aniso_label
_atom_site_aniso_U_11
_atom_site_aniso_U_22
_atom_site_aniso_U_33
_atom_site_aniso_U_23
_atom_site_aniso_U_13
_atom_site_aniso_U_12
Au1 0.02457(12) 0.01644(11) 0.01836(11) 0.00371(7) 0.00028(7) -0.00096(7)
Cl1 0.0186(6) 0.0506(9) 0.0258(7) 0.0140(6) 0.0013(5) 0.0058(6)
P2 0.0189(6) 0.0146(6) 0.0183(6) 0.0025(5) -0.0023(5) -0.0020(5)
P1 0.0196(6) 0.0158(6) 0.0177(6) 0.0023(5) 0.0009(5) -0.0008(5)
F2 0.118(4) 0.026(2) 0.048(3) 0.0068(18) -0.016(3) -0.005(2)
F6 0.063(3) 0.031(2) 0.044(2) -0.0116(17) -0.021(2) -0.0072(19)
F4 0.077(3) 0.0263(19) 0.049(2) 0.0000(17) 0.009(2) -0.014(2)
F3 0.046(3) 0.043(3) 0.139(5) 0.008(3) -0.009(3) -0.016(2)
F5 0.044(2) 0.034(2) 0.077(3) -0.004(2) 0.000(2) 0.0074(18)
F1 0.104(4) 0.041(3) 0.061(3) -0.016(2) 0.033(3) 0.015(3)
O2 0.051(3) 0.035(2) 0.022(2) -0.0025(17) 0.0031(19) -0.008(2)
O1 0.057(3) 0.041(3) 0.024(2) -0.0003(19) 0.000(2) -0.009(2)
N2 0.024(2) 0.022(2) 0.021(2) 0.0005(17) -0.0028(17) -0.0064(18)
N1 0.022(2) 0.021(2) 0.022(2) 0.0024(17) 0.0042(17) -0.0002(17)
C9 0.019(2) 0.022(3) 0.020(2) -0.0015(19) -0.0009(19) 0.001(2)
C8 0.018(2) 0.020(2) 0.019(2) 0.0025(18) 0.0011(18) -0.0012(19)
C10 0.032(3) 0.047(4) 0.029(3) 0.013(3) -0.004(2) -0.019(3)
C28 0.020(2) 0.018(2) 0.019(2) 0.0038(18) -0.0004(18) 0.0001(19)
C6 0.040(3) 0.021(3) 0.030(3) 0.004(2) -0.003(2) -0.012(2)
C23 0.020(2) 0.017(2) 0.021(2) 0.0030(19) 0.0023(19) -0.0037(19)
C29 0.016(2) 0.015(2) 0.023(3) 0.0021(18) -0.0004(18) -0.0031(18)
C35 0.029(3) 0.020(2) 0.018(2) 0.0023(19) -0.004(2) -0.001(2)
C26 0.034(3) 0.017(2) 0.031(3) 0.003(2) 0.003(2) 0.006(2)
C2 0.025(3) 0.030(3) 0.022(3) -0.004(2) 0.007(2) 0.002(2)
C12 0.028(3) 0.041(3) 0.030(3) -0.008(3) -0.007(2) -0.005(3)
C22 0.022(3) 0.026(3) 0.022(3) -0.005(2) -0.006(2) 0.000(2)
C15 0.020(2) 0.024(3) 0.021(3) 0.001(2) 0.0037(19) 0.000(2)
C3 0.022(3) 0.025(3) 0.020(2) 0.003(2) -0.0006(19) -0.004(2)
C33 0.029(3) 0.044(4) 0.026(3) 0.012(3) 0.005(2) 0.003(3)
C7 0.029(3) 0.024(3) 0.021(3) 0.001(2) 0.002(2) -0.003(2)
C40 0.027(3) 0.027(3) 0.034(3) -0.001(2) -0.006(2) -0.005(2)
C27 0.026(3) 0.019(2) 0.024(3) 0.002(2) -0.003(2) 0.000(2)
C24 0.021(3) 0.032(3) 0.024(3) 0.002(2) 0.001(2) 0.000(2)
C25 0.023(3) 0.031(3) 0.029(3) 0.008(2) 0.005(2) 0.012(2)
C30 0.035(3) 0.020(3) 0.030(3) 0.005(2) 0.008(2) 0.005(2)
C34 0.025(3) 0.026(3) 0.028(3) 0.012(2) 0.000(2) 0.002(2)
C13 0.031(3) 0.030(3) 0.048(4) 0.005(3) -0.012(3) -0.010(3)
C14 0.037(3) 0.026(3) 0.031(3) 0.010(2) -0.006(2) -0.008(2)
C1 0.041(4) 0.032(3) 0.030(3) -0.008(2) 0.007(3) 0.000(3)
C18 0.036(3) 0.035(3) 0.047(4) -0.010(3) 0.017(3) 0.003(3)
C20 0.031(3) 0.027(3) 0.023(3) 0.002(2) 0.002(2) 0.002(2)
C4 0.023(3) 0.031(3) 0.031(3) 0.005(2) 0.006(2) -0.001(2)
C21 0.035(3) 0.031(3) 0.031(3) -0.002(2) -0.012(2) -0.004(3)
C39 0.030(3) 0.036(3) 0.046(4) 0.006(3) -0.013(3) -0.005(3)
C5 0.030(3) 0.033(3) 0.035(3) 0.010(2) 0.004(2) -0.010(2)
C36 0.036(3) 0.027(3) 0.026(3) -0.001(2) 0.000(2) -0.002(2)
C32 0.024(3) 0.045(4) 0.030(3) -0.004(3) 0.005(2) -0.001(3)
C37 0.065(5) 0.028(3) 0.024(3) -0.002(2) -0.005(3) -0.011(3)
C11 0.035(4) 0.081(6) 0.024(3) 0.012(3) -0.006(3) -0.023(4)
C38 0.052(4) 0.039(4) 0.032(3) 0.002(3) -0.019(3) -0.018(3)
C16 0.038(3) 0.039(3) 0.031(3) 0.001(3) -0.002(3) 0.013(3)
C19 0.038(3) 0.038(3) 0.028(3) -0.008(3) 0.002(3) -0.005(3)
C31 0.040(3) 0.021(3) 0.043(4) 0.000(2) 0.015(3) 0.006(2)
C17 0.036(4) 0.042(4) 0.054(4) -0.002(3) 0.004(3) 0.016(3)

loop_
_atom_type_symbol
_atom_type_description
_atom_type_scat_dispersion_real
_atom_type_scat_dispersion_imag
_atom_type_scat_source
C C 0.0033 0.0016 'International Tables Vol C Tables 4.2.6.8 and 6.1.1.4'
Au Au -2.0133 8.8022 'International Tables Vol C Tables 4.2.6.8 and 6.1.1.4'
Cl Cl 0.1484 0.1585 'International Tables Vol C Tables 4.2.6.8 and 6.1.1.4'
F F 0.0171 0.0103 'International Tables Vol C Tables 4.2.6.8 and 6.1.1.4'
N N 0.0061 0.0033 'International Tables Vol C Tables 4.2.6.8 and 6.1.1.4'
O O 0.0106 0.0060 'International Tables Vol C Tables 4.2.6.8 and 6.1.1.4'
P P 0.1023 0.0942 'International Tables Vol C Tables 4.2.6.8 and 6.1.1.4'
H H 0.0000 0.0000 'International Tables Vol C Tables 4.2.6.8 and 6.1.1.4'

loop_
_geom_angle_atom_site_label_1
_geom_angle_atom_site_label_2
_geom_angle_atom_site_label_3
_geom_angle
P2 Au1 P1 144.90(5)
P2 Au1 Cl1 108.32(5)
P1 Au1 Cl1 106.74(5)
C35 P2 C29 106.3(2)
C35 P2 C28 106.8(2)
C29 P2 C28 106.6(2)
C35 P2 Au1 108.00(17)
C29 P2 Au1 111.10(16)
C28 P2 Au1 117.46(17)
C15 P1 C9 109.1(2)
C15 P1 C8 103.7(2)
C9 P1 C8 105.7(2)
C15 P1 Au1 110.49(18)
C9 P1 Au1 109.06(18)
C8 P1 Au1 118.35(17)
C22 N2 C23 120.5(5)
C22 N2 H2A 119.7
C23 N2 H2A 119.7
C2 N1 C3 122.6(5)
C2 N1 H1A 118.7
C3 N1 H1A 118.7
C14 C9 C10 119.2(5)
C14 C9 P1 118.6(4)
C10 C9 P1 122.1(4)
C7 C8 C3 118.9(5)
C7 C8 P1 122.4(4)
C3 C8 P1 118.6(4)
C11 C10 C9 119.4(6)
C11 C10 H10A 120.3
C9 C10 H10A 120.3
C27 C28 C23 117.5(5)
C27 C28 P2 123.4(4)
C23 C28 P2 119.0(4)
C5 C6 C7 120.1(5)
C5 C6 H6A 120.0
C7 C6 H6A 120.0
C24 C23 C28 121.4(5)
C24 C23 N2 119.9(5)
C28 C23 N2 118.6(5)
C34 C29 C30 119.8(5)
C34 C29 P2 122.3(4)
C30 C29 P2 117.8(4)
C40 C35 C36 118.9(5)
C40 C35 P2 121.2(4)
C36 C35 P2 119.4(4)
C25 C26 C27 120.1(5)
C25 C26 H26A 120.0
C27 C26 H26A 120.0
O1 C2 N1 126.9(6)
O1 C2 C1 118.8(5)
N1 C2 C1 114.3(5)
C13 C12 C11 119.4(6)
C13 C12 H12A 120.3
C11 C12 H12A 120.3
O2 C22 N2 127.3(5)
O2 C22 C21 118.1(5)
N2 C22 C21 114.6(5)
C20 C15 C16 119.8(5)
C20 C15 P1 116.9(4)
C16 C15 P1 123.3(4)
C4 C3 C8 120.5(5)
C4 C3 N1 120.3(5)
C8 C3 N1 119.2(5)
C34 C33 C32 120.1(6)
C34 C33 H33A 120.0
C32 C33 H33A 120.0
C8 C7 C6 120.2(5)
C8 C7 H7A 119.9
C6 C7 H7A 119.9
C35 C40 C39 120.5(6)
C35 C40 H40A 119.7
C39 C40 H40A 119.7
C28 C27 C26 121.0(5)
C28 C27 H27A 119.5
C26 C27 H27A 119.5
C23 C24 C25 119.7(5)
C23 C24 H24A 120.1
C25 C24 H24A 120.1
C26 C25 C24 120.2(5)
C26 C25 H25A 119.9
C24 C25 H25A 119.9
C31 C30 C29 119.7(5)
C31 C30 H30A 120.2
C29 C30 H30A 120.2
C33 C34 C29 120.0(5)
C33 C34 H34A 120.0
C29 C34 H34A 120.0
C12 C13 C14 120.4(6)
C12 C13 H13A 119.8
C14 C13 H13A 119.8
C9 C14 C13 121.0(6)
C9 C14 H77 119.5
C13 C14 H77 119.5
F3 C1 F2 109.3(6)
F3 C1 F1 107.5(6)
F2 C1 F1 106.1(6)
F3 C1 C2 109.7(6)
F2 C1 C2 114.2(5)
F1 C1 C2 109.7(5)
C17 C18 C19 120.2(6)
C17 C18 H18A 119.9
C19 C18 H18A 119.9
C19 C20 C15 120.0(6)
C19 C20 H20A 120.0
C15 C20 H20A 120.0
C5 C4 C3 119.7(5)
C5 C4 H4A 120.1
C3 C4 H4A 120.1
F5 C21 F4 108.2(5)
F5 C21 F6 108.2(5)
F4 C21 F6 107.4(5)
F5 C21 C22 109.5(5)
F4 C21 C22 113.5(5)
F6 C21 C22 109.8(5)
C38 C39 C40 119.4(6)
C38 C39 H39A 120.3
C40 C39 H39A 120.3
C6 C5 C4 120.5(5)
C6 C5 H5A 119.7
C4 C5 H5A 119.7
C37 C36 C35 120.2(6)
C37 C36 H36A 119.9
C35 C36 H36A 119.9
C31 C32 C33 120.1(6)
C31 C32 H32A 119.9
C33 C32 H32A 119.9
C36 C37 C38 120.3(6)
C36 C37 H37A 119.8
C38 C37 H37A 119.8
C12 C11 C10 120.5(6)
C12 C11 H11A 119.8
C10 C11 H11A 119.8
C37 C38 C39 120.7(6)
C37 C38 H38A 119.7
C39 C38 H38A 119.7
C17 C16 C15 119.5(6)
C17 C16 H16A 120.3
C15 C16 H16A 120.3
C20 C19 C18 120.0(6)
C20 C19 H19A 120.0
C18 C19 H19A 120.0
C32 C31 C30 120.3(6)
C32 C31 H31A 119.9
C30 C31 H31A 119.9
C16 C17 C18 120.5(6)
C16 C17 H17A 119.7
C18 C17 H17A 119.7

loop_
_geom_bond_atom_site_label_1
_geom_bond_atom_site_label_2
_geom_bond_distance
Au1 P2 2.3051(13)
Au1 P1 2.3088(13)
Au1 Cl1 2.6614(14)
P2 C35 1.811(5)
P2 C29 1.814(5)
P2 C28 1.814(5)
P1 C15 1.815(5)
P1 C9 1.822(5)
P1 C8 1.832(5)
F2 C1 1.311(8)
F6 C21 1.337(7)
F4 C21 1.329(8)
F3 C1 1.301(8)
F5 C21 1.329(8)
F1 C1 1.317(7)
O2 C22 1.211(7)
O1 C2 1.213(7)
N2 C22 1.340(7)
N2 C23 1.436(6)
N2 H2A 0.8800
N1 C2 1.339(7)
N1 C3 1.424(7)
N1 H1A 0.8800
C9 C14 1.371(8)
C9 C10 1.401(8)
C8 C7 1.383(7)
C8 C3 1.405(7)
C10 C11 1.392(9)
C10 H10A 0.9500
C28 C27 1.402(7)
C28 C23 1.407(7)
C6 C5 1.379(9)
C6 C7 1.404(8)
C6 H6A 0.9500
C23 C24 1.378(8)
C29 C34 1.388(7)
C29 C30 1.405(7)
C35 C40 1.388(8)
C35 C36 1.411(8)
C26 C25 1.368(8)
C26 C27 1.399(8)
C26 H26A 0.9500
C2 C1 1.552(9)
C12 C13 1.369(9)
C12 C11 1.388(10)
C12 H12A 0.9500
C22 C21 1.549(8)
C15 C20 1.396(8)
C15 C16 1.404(8)
C3 C4 1.395(8)
C33 C34 1.387(8)
C33 C32 1.398(9)
C33 H33A 0.9500
C7 H7A 0.9500
C40 C39 1.406(8)
C40 H40A 0.9500
C27 H27A 0.9500
C24 C25 1.403(8)
C24 H24A 0.9500
C25 H25A 0.9500
C30 C31 1.391(8)
C30 H30A 0.9500
C34 H34A 0.9500
C13 C14 1.385(8)
C13 H13A 0.9500
C14 H77 0.9500
C18 C17 1.383(10)
C18 C19 1.391(10)
C18 H18A 0.9500
C20 C19 1.381(8)
C20 H20A 0.9500
C4 C5 1.376(8)
C4 H4A 0.9500
C39 C38 1.379(10)
C39 H39A 0.9500
C5 H5A 0.9500
C36 C37 1.378(9)
C36 H36A 0.9500
C32 C31 1.377(9)
C32 H32A 0.9500
C37 C38 1.385(11)
C37 H37A 0.9500
C11 H11A 0.9500
C38 H38A 0.9500
C16 C17 1.381(9)
C16 H16A 0.9500
C19 H19A 0.9500
C31 H31A 0.9500
C17 H17A 0.9500

loop_
_geom_torsion_atom_site_label_1
_geom_torsion_atom_site_label_2
_geom_torsion_atom_site_label_3
_geom_torsion_atom_site_label_4
_geom_torsion
P1 Au1 P2 C35 -53.5(2)
Cl1 Au1 P2 C35 123.88(19)
P1 Au1 P2 C29 62.7(2)
Cl1 Au1 P2 C29 -119.97(18)
P1 Au1 P2 C28 -174.21(19)
Cl1 Au1 P2 C28 3.12(19)
P2 Au1 P1 C15 -67.8(2)
Cl1 Au1 P1 C15 114.84(19)
P2 Au1 P1 C9 52.1(2)
Cl1 Au1 P1 C9 -125.27(18)
P2 Au1 P1 C8 172.91(19)
Cl1 Au1 P1 C8 -4.45(19)
C15 P1 C9 C14 90.7(5)
C8 P1 C9 C14 -158.4(5)
Au1 P1 C9 C14 -30.1(5)
C15 P1 C9 C10 -93.1(5)
C8 P1 C9 C10 17.9(6)
Au1 P1 C9 C10 146.2(5)
C15 P1 C8 C7 6.4(5)
C9 P1 C8 C7 -108.3(5)
Au1 P1 C8 C7 129.2(4)
C15 P1 C8 C3 -170.7(4)
C9 P1 C8 C3 74.5(5)
Au1 P1 C8 C3 -48.0(5)
C14 C9 C10 C11 2.7(10)
P1 C9 C10 C11 -173.5(6)
C35 P2 C28 C27 5.7(5)
C29 P2 C28 C27 -107.6(5)
Au1 P2 C28 C27 127.0(4)
C35 P2 C28 C23 -173.1(4)
C29 P2 C28 C23 73.7(4)
Au1 P2 C28 C23 -51.7(4)
C27 C28 C23 C24 -0.6(8)
P2 C28 C23 C24 178.2(4)
C27 C28 C23 N2 179.4(5)
P2 C28 C23 N2 -1.8(6)
C22 N2 C23 C24 74.7(7)
C22 N2 C23 C28 -105.3(6)
C35 P2 C29 C34 -85.9(5)
C28 P2 C29 C34 27.8(5)
Au1 P2 C29 C34 156.9(4)
C35 P2 C29 C30 93.9(5)
C28 P2 C29 C30 -152.4(4)
Au1 P2 C29 C30 -23.3(5)
C29 P2 C35 C40 -12.2(5)
C28 P2 C35 C40 -125.8(5)
Au1 P2 C35 C40 107.0(5)
C29 P2 C35 C36 176.1(4)
C28 P2 C35 C36 62.6(5)
Au1 P2 C35 C36 -64.6(5)
C3 N1 C2 O1 -2.3(9)
C3 N1 C2 C1 175.3(5)
C23 N2 C22 O2 -1.9(9)
C23 N2 C22 C21 176.5(5)
C9 P1 C15 C20 -155.2(4)
C8 P1 C15 C20 92.4(5)
Au1 P1 C15 C20 -35.4(5)
C9 P1 C15 C16 25.2(6)
C8 P1 C15 C16 -87.1(5)
Au1 P1 C15 C16 145.1(5)
C7 C8 C3 C4 1.4(8)
P1 C8 C3 C4 178.7(4)
C7 C8 C3 N1 -178.9(5)
P1 C8 C3 N1 -1.6(7)
C2 N1 C3 C4 68.6(7)
C2 N1 C3 C8 -111.1(6)
C3 C8 C7 C6 0.3(8)
P1 C8 C7 C6 -176.9(4)
C5 C6 C7 C8 -1.7(9)
C36 C35 C40 C39 1.5(9)
P2 C35 C40 C39 -170.2(5)
C23 C28 C27 C26 0.9(8)
P2 C28 C27 C26 -177.8(4)
C25 C26 C27 C28 -0.9(9)
C28 C23 C24 C25 0.3(8)
N2 C23 C24 C25 -179.8(5)
C27 C26 C25 C24 0.5(9)
C23 C24 C25 C26 -0.2(8)
C34 C29 C30 C31 -0.2(9)
P2 C29 C30 C31 -180.0(5)
C32 C33 C34 C29 0.1(9)
C30 C29 C34 C33 0.6(8)
P2 C29 C34 C33 -179.6(5)
C11 C12 C13 C14 3.8(11)
C10 C9 C14 C13 -2.0(9)
P1 C9 C14 C13 174.4(5)
C12 C13 C14 C9 -1.3(10)
O1 C2 C1 F3 66.8(8)
N1 C2 C1 F3 -111.0(6)
O1 C2 C1 F2 -170.0(6)
N1 C2 C1 F2 12.2(8)
O1 C2 C1 F1 -51.1(8)
N1 C2 C1 F1 131.1(6)
C16 C15 C20 C19 1.4(9)
P1 C15 C20 C19 -178.2(5)
C8 C3 C4 C5 -1.7(9)
N1 C3 C4 C5 178.6(5)
O2 C22 C21 F5 67.2(7)
N2 C22 C21 F5 -111.4(6)
O2 C22 C21 F4 -171.9(5)
N2 C22 C21 F4 9.6(7)
O2 C22 C21 F6 -51.6(8)
N2 C22 C21 F6 129.9(6)
C35 C40 C39 C38 -2.3(10)
C7 C6 C5 C4 1.4(9)
C3 C4 C5 C6 0.3(9)
C40 C35 C36 C37 0.3(9)
P2 C35 C36 C37 172.2(5)
C34 C33 C32 C31 -1.3(10)
C35 C36 C37 C38 -1.4(10)
C13 C12 C11 C10 -3.0(11)
C9 C10 C11 C12 -0.2(11)
C36 C37 C38 C39 0.5(10)
C40 C39 C38 C37 1.3(10)
C20 C15 C16 C17 -0.6(10)
P1 C15 C16 C17 178.9(5)
C15 C20 C19 C18 -0.1(9)
C17 C18 C19 C20 -1.9(10)
C33 C32 C31 C30 1.8(10)
C29 C30 C31 C32 -1.0(10)
C15 C16 C17 C18 -1.4(11)
C19 C18 C17 C16 2.7(11)
